data_7200227
loop_
_publ_author_name
'Skovsgaard, Signe'
'Bond, Andrew D.'

_publ_section_title
;
 Co-crystallisation of benzoic acid derivatives with N-containing bases in
 solution and by mechanical grinding: stoichiometric variants,
 polymorphism and twinning
;
_journal_coden_ASTM CRECF4
_journal_issue 3
_journal_name_full CrystEngComm
_journal_page_first 444
_journal_page_last 453
_journal_paper_doi 10.1039/b810660f
_journal_volume 11
_journal_year 2009
_chemical_formula_moiety 'C8 H14 N2 O2, 2(C7 H6 O3)'
_chemical_formula_sum 'C22 H26 N2 O8'
_chemical_formula_weight 446.45
_space_group_IT_number 2
_symmetry_cell_setting triclinic
_symmetry_space_group_name_Hall '-P 1'
_symmetry_space_group_name_H-M 'P -1'
_atom_sites_solution_hydrogens geom
_atom_sites_solution_primary direct
_atom_sites_solution_secondary difmap
_cell_angle_alpha 70.378(4)
_cell_angle_beta 77.017(4)
_cell_angle_gamma 79.533(4)
_cell_formula_units_Z 1
_cell_length_a 7.5378(9)
_cell_length_b 7.9689(8)
_cell_length_c 9.6533(12)
_cell_measurement_reflns_used 2571
_cell_measurement_temperature 180(2)
_cell_measurement_theta_max 22.58
_cell_measurement_theta_min 2.28
_cell_volume 528.64(11)
_computing_cell_refinement 'SAINT v.7.06a (Bruker, 2003)'
_computing_data_collection 'APEX2 v.1.0-22 (Bruker Nonius, 2004)'
_computing_data_reduction 'SAINT v.7.06a'
_computing_molecular_graphics 'SHELXTL v.6.10'
_computing_publication_material 'SHELXTL v.6.10'
_computing_structure_refinement 'SHELXTL v.6.10'
_computing_structure_solution 'SHELXTL v.6.10 (Sheldrick, 2000)'
_diffrn_ambient_temperature 180(2)
_diffrn_measured_fraction_theta_full 0.978
_diffrn_measured_fraction_theta_max 0.978
_diffrn_measurement_device_type 'Bruker-Nonius X8APEX-II CCD'
_diffrn_measurement_method 'thin-slice \w and \f scans'
_diffrn_radiation_monochromator graphite
_diffrn_radiation_source 'fine-focus sealed tube'
_diffrn_radiation_type MoK\a
_diffrn_radiation_wavelength 0.71073
_diffrn_reflns_av_R_equivalents 0.0500
_diffrn_reflns_av_sigmaI/netI 0.0540
_diffrn_reflns_limit_h_max 8
_diffrn_reflns_limit_h_min -8
_diffrn_reflns_limit_k_max 9
_diffrn_reflns_limit_k_min -8
_diffrn_reflns_limit_l_max 11
_diffrn_reflns_limit_l_min -11
_diffrn_reflns_number 10156
_diffrn_reflns_theta_full 25.11
_diffrn_reflns_theta_max 25.11
_diffrn_reflns_theta_min 3.55
_diffrn_standards_number 0
_exptl_absorpt_coefficient_mu 0.108
_exptl_absorpt_correction_T_max 0.989
_exptl_absorpt_correction_T_min 0.800
_exptl_absorpt_correction_type multi-scan
_exptl_absorpt_process_details
;
SADABS v.2.10 (Sheldrick, 2003)
Ratio of minimum to maximum apparent transmission: 0.809433
;
_exptl_crystal_colour colourless
_exptl_crystal_density_diffrn 1.402
_exptl_crystal_density_method 'not measured'
_exptl_crystal_description block
_exptl_crystal_F_000 236
_exptl_crystal_size_max 0.20
_exptl_crystal_size_mid 0.10
_exptl_crystal_size_min 0.10
_refine_diff_density_max 0.211
_refine_diff_density_min -0.288
_refine_diff_density_rms 0.057
_refine_ls_extinction_method none
_refine_ls_goodness_of_fit_ref 1.127
_refine_ls_hydrogen_treatment mixed
_refine_ls_matrix_type full
_refine_ls_number_parameters 154
_refine_ls_number_reflns 1838
_refine_ls_number_restraints 0
_refine_ls_restrained_S_all 1.127
_refine_ls_R_factor_all 0.0766
_refine_ls_R_factor_gt 0.0508
_refine_ls_shift/su_max 0.000
_refine_ls_shift/su_mean 0.000
_refine_ls_structure_factor_coef Fsqd
_refine_ls_weighting_details 'calc w=1/[\s^2^(Fo^2^)+(0.0669P)^2^+0.2754P] where P=(Fo^2^+2Fc^2^)/3'
_refine_ls_weighting_scheme calc
_refine_ls_wR_factor_gt 0.1490
_refine_ls_wR_factor_ref 0.1584
_reflns_number_gt 1263
_reflns_number_total 1838
_reflns_threshold_expression I>2\s(I)
_cod_data_source_file B810660F.txt
_cod_data_source_block 7b
_cod_depositor_comments
;
 Replaced the incorrect bibliographical reference to the original
 publication with a proper one.

 Antanas Vaitkus,
 2019-09-18
;
_cod_database_code 7200227

loop_
_symmetry_equiv_pos_as_xyz
'x, y, z'
'-x, -y, -z'

loop_
_atom_site_label
_atom_site_type_symbol
_atom_site_fract_x
_atom_site_fract_y
_atom_site_fract_z
_atom_site_U_iso_or_equiv
_atom_site_adp_type
_atom_site_occupancy
_atom_site_symmetry_multiplicity
_atom_site_calc_flag
_atom_site_refinement_flags
_atom_site_disorder_assembly
_atom_site_disorder_group
O1 O 0.3746(3) 0.6568(3) 0.3901(2) 0.0377(5) Uani 1 1 d . . .
H1 H 0.321(6) 0.540(6) 0.419(5) 0.091(14) Uiso 1 1 d . . .
O2 O 0.5830(3) 0.5545(3) 0.2225(2) 0.0465(6) Uani 1 1 d . . .
O3 O 0.7896(3) 0.7735(3) 0.0153(2) 0.0461(6) Uani 1 1 d . . .
H3 H 0.744(7) 0.675(6) 0.061(5) 0.102(17) Uiso 1 1 d . . .
C11 C 0.5737(4) 0.8573(3) 0.2141(3) 0.0283(6) Uani 1 1 d . . .
C12 C 0.7069(4) 0.8974(4) 0.0843(3) 0.0313(7) Uani 1 1 d . . .
C13 C 0.7609(4) 1.0698(4) 0.0236(3) 0.0369(7) Uani 1 1 d . . .
H13 H 0.8515 1.0977 -0.0643 0.044 Uiso 1 1 calc R . .
C14 C 0.6828(4) 1.1990(4) 0.0911(3) 0.0369(7) Uani 1 1 d . . .
H14 H 0.7189 1.3164 0.0484 0.044 Uiso 1 1 calc R . .
C15 C 0.5522(4) 1.1613(4) 0.2204(3) 0.0355(7) Uani 1 1 d . . .
H15 H 0.5005 1.2509 0.2672 0.043 Uiso 1 1 calc R . .
C16 C 0.4985(4) 0.9912(4) 0.2800(3) 0.0326(7) Uani 1 1 d . . .
H16 H 0.4082 0.9648 0.3681 0.039 Uiso 1 1 calc R . .
C17 C 0.5127(4) 0.6763(4) 0.2756(3) 0.0325(7) Uani 1 1 d . . .
O4 O 0.2160(3) 0.3656(2) 0.4871(2) 0.0355(5) Uani 1 1 d . . .
N1 N 0.0469(3) 0.1786(3) 0.4568(2) 0.0285(6) Uani 1 1 d . . .
C21 C -0.0738(4) 0.1344(3) 0.3766(3) 0.0310(7) Uani 1 1 d . . .
H21B H -0.0527 0.2084 0.2703 0.037 Uiso 1 1 calc R . .
H21A H -0.2033 0.1631 0.4199 0.037 Uiso 1 1 calc R . .
C22 C 0.0381(4) 0.0626(3) 0.6130(3) 0.0293(7) Uani 1 1 d . . .
H22B H -0.0846 0.0867 0.6710 0.035 Uiso 1 1 calc R . .
H22A H 0.1302 0.0915 0.6576 0.035 Uiso 1 1 calc R . .
C23 C 0.1262(4) 0.3311(3) 0.4081(3) 0.0281(6) Uani 1 1 d . . .
C24 C 0.1057(4) 0.4588(4) 0.2556(3) 0.0375(8) Uani 1 1 d . . .
H24A H 0.1757 0.5599 0.2332 0.056 Uiso 1 1 calc R . .
H24B H -0.0241 0.5035 0.2537 0.056 Uiso 1 1 calc R . .
H24C H 0.1519 0.3962 0.1806 0.056 Uiso 1 1 calc R . .

loop_
_atom_site_aniso_label
_atom_site_aniso_U_11
_atom_site_aniso_U_22
_atom_site_aniso_U_33
_atom_site_aniso_U_23
_atom_site_aniso_U_13
_atom_site_aniso_U_12
O1 0.0410(12) 0.0295(12) 0.0397(12) -0.0072(9) 0.0026(10) -0.0157(9)
O2 0.0575(15) 0.0288(12) 0.0528(14) -0.0163(10) 0.0043(11) -0.0144(10)
O3 0.0531(14) 0.0462(14) 0.0402(13) -0.0197(11) 0.0056(10) -0.0137(12)
C11 0.0297(15) 0.0250(14) 0.0291(15) -0.0039(12) -0.0054(12) -0.0091(12)
C12 0.0342(16) 0.0319(16) 0.0301(16) -0.0104(13) -0.0078(13) -0.0053(12)
C13 0.0406(17) 0.0401(18) 0.0242(15) 0.0004(13) -0.0004(13) -0.0166(14)
C14 0.0430(18) 0.0263(15) 0.0383(17) 0.0007(13) -0.0087(14) -0.0146(13)
C15 0.0358(17) 0.0267(16) 0.0431(18) -0.0086(13) -0.0051(14) -0.0078(13)
C16 0.0264(15) 0.0295(16) 0.0402(17) -0.0102(13) 0.0008(13) -0.0085(12)
C17 0.0357(17) 0.0267(16) 0.0353(17) -0.0076(13) -0.0044(14) -0.0098(13)
O4 0.0429(12) 0.0311(11) 0.0321(11) -0.0018(9) -0.0058(9) -0.0195(9)
N1 0.0352(13) 0.0252(12) 0.0225(12) -0.0003(9) -0.0016(10) -0.0147(10)
C21 0.0368(16) 0.0306(15) 0.0240(15) -0.0014(12) -0.0052(12) -0.0139(12)
C22 0.0358(16) 0.0285(15) 0.0207(14) -0.0013(11) -0.0021(12) -0.0121(12)
C23 0.0292(15) 0.0254(15) 0.0266(15) -0.0058(12) 0.0030(12) -0.0096(12)
C24 0.0479(18) 0.0324(16) 0.0295(16) -0.0008(13) -0.0047(14) -0.0171(14)

loop_
_atom_type_symbol
_atom_type_description
_atom_type_scat_dispersion_real
_atom_type_scat_dispersion_imag
_atom_type_scat_source
C C 0.0033 0.0016 'International Tables Vol C Tables 4.2.6.8 and 6.1.1.4'
H H 0.0000 0.0000 'International Tables Vol C Tables 4.2.6.8 and 6.1.1.4'
N N 0.0061 0.0033 'International Tables Vol C Tables 4.2.6.8 and 6.1.1.4'
O O 0.0106 0.0060 'International Tables Vol C Tables 4.2.6.8 and 6.1.1.4'

loop_
_geom_angle_atom_site_label_1
_geom_angle_atom_site_label_2
_geom_angle_atom_site_label_3
_geom_angle
_geom_angle_site_symmetry_1
_geom_angle_site_symmetry_3
_geom_angle_publ_flag
C17 O1 H1 114(2) . . ?
C12 O3 H3 109(3) . . ?
C16 C11 C12 118.8(2) . . ?
C16 C11 C17 121.6(2) . . ?
C12 C11 C17 119.6(2) . . ?
O3 C12 C13 117.8(3) . . ?
O3 C12 C11 122.4(2) . . ?
C13 C12 C11 119.7(3) . . ?
C14 C13 C12 119.9(3) . . ?
C14 C13 H13 120.1 . . ?
C12 C13 H13 120.1 . . ?
C13 C14 C15 121.3(3) . . ?
C13 C14 H14 119.4 . . ?
C15 C14 H14 119.4 . . ?
C16 C15 C14 118.8(3) . . ?
C16 C15 H15 120.6 . . ?
C14 C15 H15 120.6 . . ?
C15 C16 C11 121.5(3) . . ?
C15 C16 H16 119.2 . . ?
C11 C16 H16 119.2 . . ?
O2 C17 O1 122.7(2) . . ?
O2 C17 C11 122.4(3) . . ?
O1 C17 C11 114.9(2) . . ?
C23 N1 C21 124.3(2) . . ?
C23 N1 C22 120.8(2) . . ?
C21 N1 C22 113.3(2) . . ?
N1 C21 C22 111.1(2) . 2_556 ?
N1 C21 H21B 109.4 . . ?
C22 C21 H21B 109.4 2_556 . ?
N1 C21 H21A 109.4 . . ?
C22 C21 H21A 109.4 2_556 . ?
H21B C21 H21A 108.0 . . ?
N1 C22 C21 111.6(2) . 2_556 ?
N1 C22 H22B 109.3 . . ?
C21 C22 H22B 109.3 2_556 . ?
N1 C22 H22A 109.3 . . ?
C21 C22 H22A 109.3 2_556 . ?
H22B C22 H22A 108.0 . . ?
O4 C23 N1 120.8(2) . . ?
O4 C23 C24 120.6(2) . . ?
N1 C23 C24 118.6(2) . . ?
C23 C24 H24A 109.5 . . ?
C23 C24 H24B 109.5 . . ?
H24A C24 H24B 109.5 . . ?
C23 C24 H24C 109.5 . . ?
H24A C24 H24C 109.5 . . ?
H24B C24 H24C 109.5 . . ?

loop_
_geom_bond_atom_site_label_1
_geom_bond_atom_site_label_2
_geom_bond_distance
_geom_bond_site_symmetry_2
_geom_bond_publ_flag
O1 C17 1.325(3) . ?
O1 H1 1.01(5) . ?
O2 C17 1.229(3) . ?
O3 C12 1.356(3) . ?
O3 H3 0.86(5) . ?
C11 C16 1.392(4) . ?
C11 C12 1.401(4) . ?
C11 C17 1.479(4) . ?
C12 C13 1.397(4) . ?
C13 C14 1.375(4) . ?
C13 H13 0.950 . ?
C14 C15 1.386(4) . ?
C14 H14 0.950 . ?
C15 C16 1.379(4) . ?
C15 H15 0.950 . ?
C16 H16 0.950 . ?
O4 C23 1.247(3) . ?
N1 C23 1.345(3) . ?
N1 C21 1.471(3) . ?
N1 C22 1.475(3) . ?
C21 C22 1.516(4) 2_556 ?
C21 H21B 0.990 . ?
C21 H21A 0.990 . ?
C22 C21 1.516(4) 2_556 ?
C22 H22B 0.990 . ?
C22 H22A 0.990 . ?
C23 C24 1.506(4) . ?
C24 H24A 0.980 . ?
C24 H24B 0.980 . ?
C24 H24C 0.980 . ?

loop_
_geom_hbond_atom_site_label_D
_geom_hbond_atom_site_label_H
_geom_hbond_atom_site_label_A
_geom_hbond_distance_DH
_geom_hbond_distance_HA
_geom_hbond_distance_DA
_geom_hbond_angle_DHA
_geom_hbond_site_symmetry_A
O1 H1 O4 1.01(5) 1.59(5) 2.596(3) 171(4) .
O3 H3 O2 0.86(5) 1.84(5) 2.592(3) 145(4) .

loop_
_geom_torsion_atom_site_label_1
_geom_torsion_atom_site_label_2
_geom_torsion_atom_site_label_3
_geom_torsion_atom_site_label_4
_geom_torsion
_geom_torsion_site_symmetry_1
_geom_torsion_site_symmetry_2
_geom_torsion_site_symmetry_3
_geom_torsion_site_symmetry_4
_geom_torsion_publ_flag
C16 C11 C12 O3 178.5(2) . . . . ?
C17 C11 C12 O3 -3.0(4) . . . . ?
C16 C11 C12 C13 -0.3(4) . . . . ?
C17 C11 C12 C13 178.2(2) . . . . ?
O3 C12 C13 C14 -179.0(2) . . . . ?
C11 C12 C13 C14 -0.2(4) . . . . ?
C12 C13 C14 C15 0.9(4) . . . . ?
C13 C14 C15 C16 -1.1(4) . . . . ?
C14 C15 C16 C11 0.6(4) . . . . ?
C12 C11 C16 C15 0.1(4) . . . . ?
C17 C11 C16 C15 -178.4(3) . . . . ?
C16 C11 C17 O2 -176.9(3) . . . . ?
C12 C11 C17 O2 4.7(4) . . . . ?
C16 C11 C17 O1 4.4(4) . . . . ?
C12 C11 C17 O1 -174.0(2) . . . . ?
C23 N1 C21 C22 140.8(3) . . . 2_556 ?
C22 N1 C21 C22 -53.5(3) . . . 2_556 ?
C23 N1 C22 C21 -139.9(3) . . . 2_556 ?
C21 N1 C22 C21 53.8(3) . . . 2_556 ?
C21 N1 C23 O4 174.7(2) . . . . ?
C22 N1 C23 O4 9.9(4) . . . . ?
C21 N1 C23 C24 -5.8(4) . . . . ?
C22 N1 C23 C24 -170.5(2) . . . . ?
